data_4022785
loop_
_publ_author_name
'Devarajulu Sureshkumar'
'Thanikachalam Gunasundari'
'Venkataraman Ganesh'
'Srinivasan Chandrasekaran'

_publ_section_title
;
 Regio- and Stereospecific Synthesis of \b-Sulfonamidodisulfides
 and \b-Sulfonamidosulfides from Aziridines using Tetrathiomolybdate
 as a Sulfur Transfer Reagent
;
_journal_name_full 'Journal of Organic Chemistry'
_journal_page_first 2106
_journal_page_last 2117
_journal_paper_doi 10.1021/jo0624389
_journal_volume 72
_journal_year 2007
_chemical_formula_moiety 'C26 H40 N2 O4 S4'
_chemical_formula_sum 'C26 H40 N2 O4 S4'
_chemical_formula_weight 572.84
_chemical_melting_point 439.15
_chemical_name_common beta-aminodisulfie
_chemical_name_systematic
;
 ?
;
_space_group_IT_number 2
_symmetry_cell_setting triclinic
_symmetry_space_group_name_Hall '-P 1'
_symmetry_space_group_name_H-M 'P -1'
_atom_sites_solution_hydrogens geom
_atom_sites_solution_primary direct
_atom_sites_solution_secondary difmap
_audit_creation_method SHELXL-97
_cell_angle_alpha 84.446(2)
_cell_angle_beta 83.350(2)
_cell_angle_gamma 61.360(2)
_cell_formula_units_Z 2
_cell_length_a 11.7857(13)
_cell_length_b 12.0730(13)
_cell_length_c 12.2460(13)
_cell_measurement_temperature 273(2)
_cell_measurement_theta_max 25.00
_cell_measurement_theta_min 1.92
_cell_volume 1517.3(3)
_computing_cell_refinement SMART
_computing_data_collection 'SMART (Bruker, 1998)'
_computing_data_reduction 'SAINT (Bruker, 1998)'
_computing_molecular_graphics 'Ortep-3 for Windows (Farrugia, 1997) and CAMERON (Watkin et al., 1993)'
_computing_publication_material 'PLATON (Spek, 2003)'
_computing_structure_refinement 'SHELXL-97 (Sheldrick, 1997)'
_computing_structure_solution 'SIR92 (Altomare et al., 1993)'
_diffrn_ambient_temperature 296(2)
_diffrn_measured_fraction_theta_full 0.993
_diffrn_measured_fraction_theta_max 0.993
_diffrn_measurement_device_type 'Bruker SMART CCD area detector'
_diffrn_measurement_method '\f and \w scans'
_diffrn_radiation_monochromator graphite
_diffrn_radiation_source 'fine-focus sealed tube'
_diffrn_radiation_type MoK\a
_diffrn_radiation_wavelength 0.71073
_diffrn_reflns_av_R_equivalents 0.0208
_diffrn_reflns_av_sigmaI/netI 0.0330
_diffrn_reflns_limit_h_max 13
_diffrn_reflns_limit_h_min -14
_diffrn_reflns_limit_k_max 14
_diffrn_reflns_limit_k_min -14
_diffrn_reflns_limit_l_max 14
_diffrn_reflns_limit_l_min -14
_diffrn_reflns_number 11045
_diffrn_reflns_theta_full 25.00
_diffrn_reflns_theta_max 25.00
_diffrn_reflns_theta_min 1.92
_exptl_absorpt_coefficient_mu 0.346
_exptl_absorpt_correction_T_max 0.9217
_exptl_absorpt_correction_T_min 0.8886
_exptl_absorpt_correction_type multi-scan
_exptl_absorpt_process_details '(SADABS; Sheldrick, 1997)'
_exptl_crystal_colour colorless
_exptl_crystal_density_diffrn 1.254
_exptl_crystal_density_method 'not measured'
_exptl_crystal_description block
_exptl_crystal_F_000 612
_exptl_crystal_size_max 0.35
_exptl_crystal_size_mid 0.28
_exptl_crystal_size_min 0.24
_refine_diff_density_max 0.324
_refine_diff_density_min -0.294
_refine_diff_density_rms 0.047
_refine_ls_extinction_method none
_refine_ls_goodness_of_fit_ref 1.047
_refine_ls_hydrogen_treatment refall
_refine_ls_matrix_type full
_refine_ls_number_parameters 331
_refine_ls_number_reflns 5322
_refine_ls_number_restraints 0
_refine_ls_restrained_S_all 1.047
_refine_ls_R_factor_all 0.0574
_refine_ls_R_factor_gt 0.0426
_refine_ls_shift/su_max 0.001
_refine_ls_shift/su_mean 0.000
_refine_ls_structure_factor_coef Fsqd
_refine_ls_weighting_details 'calc w=1/[\s^2^(Fo^2^)+(0.0549P)^2^+0.3282P] where P=(Fo^2^+2Fc^2^)/3'
_refine_ls_weighting_scheme calc
_refine_ls_wR_factor_gt 0.1049
_refine_ls_wR_factor_ref 0.1110
_reflns_number_gt 4219
_reflns_number_total 5322
_reflns_threshold_expression I>2sigma(I)
_cod_data_source_file jo0624389si20070101_074737_05.cif
_cod_data_source_block compound9b
_cod_depositor_comments
;
The following automatic conversions were performed:
'_symmetry_cell_setting' value 'Triclinic' changed to 'triclinic'
according to '/home/saulius/struct/CIF-dictionaries/cif_core.dic'
dictionary named 'cif_core.dic' version 2.4.1 from 2010-06-29.

Automatic conversion script
Id: cif_fix_enum 1527 2010-12-29 10:47:43Z saulius 

The following automatic conversions were performed:

'_chemical_melting_point' value '166 deg' was changed to '439.15' -
it was converted from degrees Celsius(C) to Kelvins(K).

Automatic conversion script
Id: cif_fix_values 1646 2011-03-28 12:23:43Z adriana 
;
_cod_database_code 4022785

loop_
_symmetry_equiv_pos_as_xyz
'x, y, z'
'-x, -y, -z'

loop_
_atom_site_label
_atom_site_type_symbol
_atom_site_fract_x
_atom_site_fract_y
_atom_site_fract_z
_atom_site_U_iso_or_equiv
_atom_site_adp_type
_atom_site_occupancy
_atom_site_symmetry_multiplicity
_atom_site_calc_flag
_atom_site_refinement_flags
C6 C 0.6931(3) 0.5706(3) 0.6905(2) 0.0722(8) Uani 1 1 d .
H6A H 0.6082 0.5938 0.6697 0.087 Uiso 1 1 calc R
H6B H 0.6964 0.6450 0.7074 0.087 Uiso 1 1 calc R
H6C H 0.7115 0.5134 0.7541 0.087 Uiso 1 1 calc R
S1 S 0.82394(6) 0.32141(6) 0.25622(5) 0.04675(18) Uani 1 1 d .
S3 S 0.63528(6) 0.29538(6) 0.56692(5) 0.04430(17) Uani 1 1 d .
S2 S 0.89820(6) 0.39853(6) 0.34843(5) 0.04722(18) Uani 1 1 d .
S4 S 1.16973(6) 0.30857(6) 0.06008(5) 0.04329(17) Uani 1 1 d .
O2 O 0.73722(16) 0.17262(15) 0.54170(14) 0.0543(4) Uani 1 1 d .
O4 O 1.23291(17) 0.22145(16) 0.14799(14) 0.0568(5) Uani 1 1 d .
O1 O 0.51463(17) 0.34478(17) 0.51727(15) 0.0605(5) Uani 1 1 d .
N2 N 1.02481(18) 0.32802(17) 0.06308(15) 0.0418(5) Uani 1 1 d .
H2 H 0.9613 0.4036 0.0600 0.050 Uiso 1 1 calc R
O3 O 1.15599(17) 0.43349(15) 0.05463(14) 0.0555(4) Uani 1 1 d .
N1 N 0.68610(18) 0.39660(18) 0.53506(15) 0.0434(5) Uani 1 1 d .
H1 H 0.6394 0.4638 0.4967 0.052 Uiso 1 1 calc R
C10 C 0.9972(2) 0.2213(2) 0.07089(18) 0.0427(5) Uani 1 1 d .
H10 H 1.0764 0.1479 0.0436 0.051 Uiso 1 1 calc R
C4 C 0.8091(2) 0.3792(2) 0.56876(18) 0.0418(5) Uani 1 1 d .
H4 H 0.8273 0.3256 0.6367 0.050 Uiso 1 1 calc R
C3 C 0.9212(2) 0.3094(2) 0.48245(18) 0.0417(5) Uani 1 1 d .
H3 H 0.9239 0.2288 0.4715 0.050 Uiso 1 1 calc R
C9 C 0.9662(2) 0.1884(2) 0.19122(18) 0.0436(6) Uani 1 1 d .
H9 H 1.0409 0.1695 0.2318 0.052 Uiso 1 1 calc R
C20 C 0.6016(2) 0.2933(2) 0.7114(2) 0.0452(6) Uani 1 1 d .
C13 C 1.2545(2) 0.2364(2) -0.06337(19) 0.0421(5) Uani 1 1 d .
C5 C 0.7926(3) 0.5071(2) 0.5965(2) 0.0558(7) Uani 1 1 d .
H5A H 0.8758 0.4955 0.6144 0.067 Uiso 1 1 calc R
H5B H 0.7685 0.5633 0.5313 0.067 Uiso 1 1 calc R
C11 C 0.8936(3) 0.2487(3) -0.0058(2) 0.0580(7) Uani 1 1 d .
H11A H 0.8162 0.3253 0.0158 0.070 Uiso 1 1 calc R
H11B H 0.8719 0.1802 0.0030 0.070 Uiso 1 1 calc R
C18 C 1.2328(3) 0.3055(3) -0.1620(2) 0.0624(7) Uani 1 1 d .
H18 H 1.1714 0.3906 -0.1642 0.075 Uiso 1 1 calc R
C25 C 0.6746(2) 0.1875(2) 0.7754(2) 0.0535(6) Uani 1 1 d .
H25 H 0.7414 0.1161 0.7428 0.064 Uiso 1 1 calc R
C2 C 1.0526(2) 0.2803(3) 0.5193(2) 0.0558(7) Uani 1 1 d .
H2A H 1.0600 0.3573 0.5123 0.067 Uiso 1 1 calc R
H2B H 1.0560 0.2528 0.5965 0.067 Uiso 1 1 calc R
C14 C 1.3455(3) 0.1107(2) -0.0615(2) 0.0602(7) Uani 1 1 d .
H14 H 1.3614 0.0628 0.0046 0.072 Uiso 1 1 calc R
C16 C 1.3926(3) 0.1242(3) -0.2573(2) 0.0620(7) Uani 1 1 d .
C23 C 0.5495(3) 0.2922(3) 0.9386(2) 0.0650(8) Uani 1 1 d .
C21 C 0.5019(3) 0.3980(3) 0.7600(3) 0.0679(8) Uani 1 1 d .
H21 H 0.4519 0.4696 0.7171 0.081 Uiso 1 1 calc R
C22 C 0.4766(3) 0.3959(3) 0.8725(3) 0.0740(9) Uani 1 1 d .
H22 H 0.4084 0.4666 0.9048 0.089 Uiso 1 1 calc R
C24 C 0.6479(3) 0.1880(3) 0.8885(2) 0.0646(8) Uani 1 1 d .
H24 H 0.6975 0.1164 0.9315 0.078 Uiso 1 1 calc R
C8 C 0.9466(3) 0.0719(2) 0.2030(2) 0.0636(8) Uani 1 1 d .
H8A H 0.8636 0.0943 0.1763 0.076 Uiso 1 1 calc R
H8B H 1.0134 0.0081 0.1562 0.076 Uiso 1 1 calc R
C12 C 0.9331(3) 0.2645(3) -0.1264(2) 0.0738(9) Uani 1 1 d .
H12A H 0.9384 0.3417 -0.1386 0.089 Uiso 1 1 calc R
H12B H 0.8697 0.2673 -0.1708 0.089 Uiso 1 1 calc R
H12C H 1.0161 0.1945 -0.1460 0.089 Uiso 1 1 calc R
C17 C 1.3018(3) 0.2489(3) -0.2575(2) 0.0686(8) Uani 1 1 d .
H17 H 1.2862 0.2966 -0.3237 0.082 Uiso 1 1 calc R
C7 C 0.9502(3) 0.0151(3) 0.3193(3) 0.0829(10) Uani 1 1 d .
H7A H 1.0313 -0.0061 0.3473 0.099 Uiso 1 1 calc R
H7B H 0.9412 -0.0598 0.3190 0.099 Uiso 1 1 calc R
H7C H 0.8802 0.0752 0.3653 0.099 Uiso 1 1 calc R
C1 C 1.1679(3) 0.1790(3) 0.4540(3) 0.0811(10) Uani 1 1 d .
H1A H 1.1632 0.1014 0.4628 0.097 Uiso 1 1 calc R
H1B H 1.2471 0.1662 0.4805 0.097 Uiso 1 1 calc R
H1C H 1.1660 0.2058 0.3775 0.097 Uiso 1 1 calc R
C19 C 1.4706(3) 0.0634(3) -0.3613(3) 0.0942(11) Uani 1 1 d .
H19A H 1.5613 0.0278 -0.3516 0.113 Uiso 1 1 calc R
H19B H 1.4482 0.1259 -0.4211 0.113 Uiso 1 1 calc R
H19C H 1.4519 -0.0021 -0.3774 0.113 Uiso 1 1 calc R
C26 C 0.5208(4) 0.2926(4) 1.0620(3) 0.0937(11) Uani 1 1 d .
H26A H 0.4619 0.2588 1.0824 0.112 Uiso 1 1 calc R
H26B H 0.4822 0.3777 1.0853 0.112 Uiso 1 1 calc R
H26C H 0.6000 0.2417 1.0967 0.112 Uiso 1 1 calc R
C15 C 1.4131(3) 0.0564(3) -0.1586(3) 0.0744(9) Uani 1 1 d .
H15 H 1.4743 -0.0287 -0.1569 0.089 Uiso 1 1 calc R

loop_
_atom_site_aniso_label
_atom_site_aniso_U_11
_atom_site_aniso_U_22
_atom_site_aniso_U_33
_atom_site_aniso_U_23
_atom_site_aniso_U_13
_atom_site_aniso_U_12
C6 0.079(2) 0.079(2) 0.0564(18) -0.0243(15) -0.0013(15) -0.0325(17)
S1 0.0421(3) 0.0498(4) 0.0384(3) -0.0056(3) -0.0001(3) -0.0138(3)
S3 0.0426(3) 0.0448(4) 0.0458(3) -0.0010(3) -0.0036(3) -0.0210(3)
S2 0.0636(4) 0.0443(4) 0.0342(3) 0.0016(3) 0.0021(3) -0.0279(3)
S4 0.0473(4) 0.0427(3) 0.0389(3) -0.0022(3) -0.0047(3) -0.0202(3)
O2 0.0586(11) 0.0434(10) 0.0556(11) -0.0078(8) 0.0042(8) -0.0208(9)
O4 0.0565(11) 0.0626(11) 0.0444(10) 0.0066(8) -0.0130(8) -0.0224(9)
O1 0.0548(11) 0.0616(11) 0.0725(13) 0.0043(9) -0.0204(9) -0.0315(9)
N2 0.0413(11) 0.0371(10) 0.0419(11) -0.0043(8) 0.0023(8) -0.0154(9)
O3 0.0629(11) 0.0463(10) 0.0618(11) -0.0092(8) -0.0061(9) -0.0281(9)
N1 0.0437(11) 0.0459(11) 0.0411(11) 0.0062(9) -0.0076(9) -0.0222(9)
C10 0.0486(14) 0.0421(13) 0.0353(12) -0.0070(10) 0.0030(10) -0.0203(11)
C4 0.0458(13) 0.0528(14) 0.0307(11) 0.0040(10) -0.0038(10) -0.0273(12)
C3 0.0467(14) 0.0442(13) 0.0355(12) 0.0041(10) -0.0022(10) -0.0238(11)
C9 0.0459(14) 0.0409(13) 0.0366(12) -0.0022(10) 0.0012(10) -0.0154(11)
C20 0.0373(13) 0.0494(14) 0.0504(14) -0.0008(11) 0.0046(11) -0.0237(12)
C13 0.0404(13) 0.0434(13) 0.0420(13) -0.0017(10) 0.0003(10) -0.0203(11)
C5 0.0616(17) 0.0667(17) 0.0491(15) -0.0133(13) 0.0017(12) -0.0378(14)
C11 0.0771(19) 0.0697(18) 0.0427(14) -0.0012(13) -0.0093(13) -0.0464(16)
C18 0.0708(19) 0.0500(16) 0.0500(16) 0.0029(13) 0.0030(14) -0.0180(14)
C25 0.0438(14) 0.0535(16) 0.0550(16) 0.0018(13) 0.0000(12) -0.0181(13)
C2 0.0468(15) 0.0681(17) 0.0507(15) 0.0078(13) -0.0053(12) -0.0273(13)
C14 0.0582(17) 0.0513(16) 0.0547(16) 0.0030(13) -0.0021(13) -0.0141(14)
C16 0.0541(17) 0.074(2) 0.0568(17) -0.0167(15) 0.0066(13) -0.0294(15)
C23 0.0662(19) 0.092(2) 0.0551(17) -0.0095(16) 0.0132(15) -0.0546(18)
C21 0.0579(17) 0.0545(17) 0.0681(19) 0.0004(14) 0.0128(14) -0.0124(14)
C22 0.069(2) 0.068(2) 0.073(2) -0.0192(17) 0.0288(17) -0.0281(17)
C24 0.0629(18) 0.075(2) 0.0559(17) 0.0099(15) -0.0033(14) -0.0352(16)
C8 0.086(2) 0.0469(15) 0.0529(16) -0.0042(12) 0.0130(14) -0.0308(15)
C12 0.126(3) 0.075(2) 0.0407(15) 0.0007(14) -0.0173(16) -0.062(2)
C17 0.080(2) 0.073(2) 0.0429(15) 0.0002(14) 0.0027(14) -0.0306(17)
C7 0.112(3) 0.0544(18) 0.066(2) 0.0014(15) 0.0222(18) -0.0331(18)
C1 0.0460(17) 0.094(2) 0.085(2) -0.0006(19) -0.0026(16) -0.0197(17)
C19 0.081(2) 0.112(3) 0.074(2) -0.037(2) 0.0178(18) -0.033(2)
C26 0.112(3) 0.135(3) 0.058(2) -0.013(2) 0.0205(19) -0.082(3)
C15 0.0649(19) 0.0541(18) 0.078(2) -0.0142(16) 0.0021(16) -0.0069(15)

loop_
_atom_type_symbol
_atom_type_description
_atom_type_scat_dispersion_real
_atom_type_scat_dispersion_imag
_atom_type_scat_source
C C 0.0033 0.0016 'International Tables Vol C Tables 4.2.6.8 and 6.1.1.4'
H H 0.0000 0.0000 'International Tables Vol C Tables 4.2.6.8 and 6.1.1.4'
N N 0.0061 0.0033 'International Tables Vol C Tables 4.2.6.8 and 6.1.1.4'
O O 0.0106 0.0060 'International Tables Vol C Tables 4.2.6.8 and 6.1.1.4'
S S 0.1246 0.1234 'International Tables Vol C Tables 4.2.6.8 and 6.1.1.4'

loop_
_geom_angle_atom_site_label_1
_geom_angle_atom_site_label_2
_geom_angle_atom_site_label_3
_geom_angle
C5 C6 H6A 109.5
C5 C6 H6B 109.5
H6A C6 H6B 109.5
C5 C6 H6C 109.5
H6A C6 H6C 109.5
H6B C6 H6C 109.5
C9 S1 S2 104.90(8)
O2 S3 O1 119.73(11)
O2 S3 N1 109.18(10)
O1 S3 N1 105.64(10)
O2 S3 C20 106.41(11)
O1 S3 C20 107.93(11)
N1 S3 C20 107.42(10)
C3 S2 S1 105.33(8)
O4 S4 O3 119.95(11)
O4 S4 N2 108.42(11)
O3 S4 N2 105.33(10)
O4 S4 C13 106.73(11)
O3 S4 C13 107.95(11)
N2 S4 C13 107.99(10)
C10 N2 S4 122.18(15)
C10 N2 H2 118.9
S4 N2 H2 118.9
C4 N1 S3 122.48(15)
C4 N1 H1 118.8
S3 N1 H1 118.8
N2 C10 C11 109.06(19)
N2 C10 C9 111.12(17)
C11 C10 C9 114.9(2)
N2 C10 H10 107.1
C11 C10 H10 107.1
C9 C10 H10 107.1
N1 C4 C5 108.99(19)
N1 C4 C3 111.19(18)
C5 C4 C3 114.40(19)
N1 C4 H4 107.3
C5 C4 H4 107.3
C3 C4 H4 107.3
C2 C3 C4 112.47(19)
C2 C3 S2 108.66(16)
C4 C3 S2 112.12(16)
C2 C3 H3 107.8
C4 C3 H3 107.8
S2 C3 H3 107.8
C8 C9 C10 112.43(19)
C8 C9 S1 109.60(17)
C10 C9 S1 112.13(16)
C8 C9 H9 107.5
C10 C9 H9 107.5
S1 C9 H9 107.5
C21 C20 C25 119.9(2)
C21 C20 S3 119.8(2)
C25 C20 S3 120.30(19)
C18 C13 C14 119.3(2)
C18 C13 S4 120.56(18)
C14 C13 S4 120.14(19)
C6 C5 C4 115.3(2)
C6 C5 H5A 108.4
C4 C5 H5A 108.4
C6 C5 H5B 108.4
C4 C5 H5B 108.4
H5A C5 H5B 107.5
C10 C11 C12 114.1(2)
C10 C11 H11A 108.7
C12 C11 H11A 108.7
C10 C11 H11B 108.7
C12 C11 H11B 108.7
H11A C11 H11B 107.6
C13 C18 C17 120.1(3)
C13 C18 H18 120.0
C17 C18 H18 120.0
C20 C25 C24 119.5(2)
C20 C25 H25 120.2
C24 C25 H25 120.2
C1 C2 C3 113.7(2)
C1 C2 H2A 108.8
C3 C2 H2A 108.8
C1 C2 H2B 108.8
C3 C2 H2B 108.8
H2A C2 H2B 107.7
C13 C14 C15 119.4(3)
C13 C14 H14 120.3
C15 C14 H14 120.3
C17 C16 C15 117.8(3)
C17 C16 C19 121.4(3)
C15 C16 C19 120.7(3)
C24 C23 C22 117.9(3)
C24 C23 C26 121.2(3)
C22 C23 C26 120.9(3)
C20 C21 C22 119.4(3)
C20 C21 H21 120.3
C22 C21 H21 120.3
C21 C22 C23 121.9(3)
C21 C22 H22 119.1
C23 C22 H22 119.1
C23 C24 C25 121.4(3)
C23 C24 H24 119.3
C25 C24 H24 119.3
C7 C8 C9 114.8(2)
C7 C8 H8A 108.6
C9 C8 H8A 108.6
C7 C8 H8B 108.6
C9 C8 H8B 108.6
H8A C8 H8B 107.6
C11 C12 H12A 109.5
C11 C12 H12B 109.5
H12A C12 H12B 109.5
C11 C12 H12C 109.5
H12A C12 H12C 109.5
H12B C12 H12C 109.5
C16 C17 C18 121.5(3)
C16 C17 H17 119.2
C18 C17 H17 119.2
C8 C7 H7A 109.5
C8 C7 H7B 109.5
H7A C7 H7B 109.5
C8 C7 H7C 109.5
H7A C7 H7C 109.5
H7B C7 H7C 109.5
C2 C1 H1A 109.5
C2 C1 H1B 109.5
H1A C1 H1B 109.5
C2 C1 H1C 109.5
H1A C1 H1C 109.5
H1B C1 H1C 109.5
C16 C19 H19A 109.5
C16 C19 H19B 109.5
H19A C19 H19B 109.5
C16 C19 H19C 109.5
H19A C19 H19C 109.5
H19B C19 H19C 109.5
C23 C26 H26A 109.5
C23 C26 H26B 109.5
H26A C26 H26B 109.5
C23 C26 H26C 109.5
H26A C26 H26C 109.5
H26B C26 H26C 109.5
C16 C15 C14 121.9(3)
C16 C15 H15 119.0
C14 C15 H15 119.0

loop_
_geom_bond_atom_site_label_1
_geom_bond_atom_site_label_2
_geom_bond_distance
C6 C5 1.512(4)
C6 H6A 0.9600
C6 H6B 0.9600
C6 H6C 0.9600
S1 C9 1.839(2)
S1 S2 2.0301(9)
S3 O2 1.4251(17)
S3 O1 1.4369(17)
S3 N1 1.5999(19)
S3 C20 1.768(2)
S2 C3 1.846(2)
S4 O4 1.4266(17)
S4 O3 1.4333(17)
S4 N2 1.6051(19)
S4 C13 1.764(2)
N2 C10 1.465(3)
N2 H2 0.8600
N1 C4 1.464(3)
N1 H1 0.8600
C10 C11 1.516(3)
C10 C9 1.537(3)
C10 H10 0.9800
C4 C5 1.529(3)
C4 C3 1.535(3)
C4 H4 0.9800
C3 C2 1.527(3)
C3 H3 0.9800
C9 C8 1.522(3)
C9 H9 0.9800
C20 C21 1.375(3)
C20 C25 1.377(3)
C13 C18 1.375(3)
C13 C14 1.376(3)
C5 H5A 0.9700
C5 H5B 0.9700
C11 C12 1.519(4)
C11 H11A 0.9700
C11 H11B 0.9700
C18 C17 1.379(4)
C18 H18 0.9300
C25 C24 1.385(4)
C25 H25 0.9300
C2 C1 1.526(4)
C2 H2A 0.9700
C2 H2B 0.9700
C14 C15 1.382(4)
C14 H14 0.9300
C16 C17 1.366(4)
C16 C15 1.370(4)
C16 C19 1.506(4)
C23 C24 1.375(4)
C23 C22 1.376(4)
C23 C26 1.509(4)
C21 C22 1.376(4)
C21 H21 0.9300
C22 H22 0.9300
C24 H24 0.9300
C8 C7 1.517(4)
C8 H8A 0.9700
C8 H8B 0.9700
C12 H12A 0.9600
C12 H12B 0.9600
C12 H12C 0.9600
C17 H17 0.9300
C7 H7A 0.9600
C7 H7B 0.9600
C7 H7C 0.9600
C1 H1A 0.9600
C1 H1B 0.9600
C1 H1C 0.9600
C19 H19A 0.9600
C19 H19B 0.9600
C19 H19C 0.9600
C26 H26A 0.9600
C26 H26B 0.9600
C26 H26C 0.9600
C15 H15 0.9300

loop_
_geom_torsion_atom_site_label_1
_geom_torsion_atom_site_label_2
_geom_torsion_atom_site_label_3
_geom_torsion_atom_site_label_4
_geom_torsion
C9 S1 S2 C3 -87.19(11)
O4 S4 N2 C10 -49.26(19)
O3 S4 N2 C10 -178.82(16)
C13 S4 N2 C10 66.03(18)
O2 S3 N1 C4 -48.8(2)
O1 S3 N1 C4 -178.75(17)
C20 S3 N1 C4 66.23(19)
S4 N2 C10 C11 -138.44(18)
S4 N2 C10 C9 93.9(2)
S3 N1 C4 C5 -142.85(17)
S3 N1 C4 C3 90.1(2)
N1 C4 C3 C2 -175.38(19)
C5 C4 C3 C2 60.6(3)
N1 C4 C3 S2 61.8(2)
C5 C4 C3 S2 -62.2(2)
S1 S2 C3 C2 136.90(15)
S1 S2 C3 C4 -98.16(15)
N2 C10 C9 C8 -175.9(2)
C11 C10 C9 C8 59.7(3)
N2 C10 C9 S1 60.1(2)
C11 C10 C9 S1 -64.3(2)
S2 S1 C9 C8 133.39(16)
S2 S1 C9 C10 -101.02(16)
O2 S3 C20 C21 -176.7(2)
O1 S3 C20 C21 -47.0(2)
N1 S3 C20 C21 66.5(2)
O2 S3 C20 C25 3.2(2)
O1 S3 C20 C25 132.9(2)
N1 S3 C20 C25 -113.6(2)
O4 S4 C13 C18 -167.6(2)
O3 S4 C13 C18 -37.4(2)
N2 S4 C13 C18 76.0(2)
O4 S4 C13 C14 10.8(2)
O3 S4 C13 C14 141.0(2)
N2 S4 C13 C14 -105.5(2)
N1 C4 C5 C6 61.6(3)
C3 C4 C5 C6 -173.2(2)
N2 C10 C11 C12 61.9(3)
C9 C10 C11 C12 -172.6(2)
C14 C13 C18 C17 0.0(4)
S4 C13 C18 C17 178.4(2)
C21 C20 C25 C24 -0.8(4)
S3 C20 C25 C24 179.2(2)
C4 C3 C2 C1 162.7(2)
S2 C3 C2 C1 -72.6(3)
C18 C13 C14 C15 -0.1(4)
S4 C13 C14 C15 -178.5(2)
C25 C20 C21 C22 0.4(4)
S3 C20 C21 C22 -179.7(2)
C20 C21 C22 C23 0.7(5)
C24 C23 C22 C21 -1.4(5)
C26 C23 C22 C21 179.4(3)
C22 C23 C24 C25 0.9(4)
C26 C23 C24 C25 -179.8(3)
C20 C25 C24 C23 0.2(4)
C10 C9 C8 C7 165.0(2)
S1 C9 C8 C7 -69.5(3)
C15 C16 C17 C18 0.1(5)
C19 C16 C17 C18 -178.2(3)
C13 C18 C17 C16 0.0(5)
C17 C16 C15 C14 -0.3(5)
C19 C16 C15 C14 178.1(3)
C13 C14 C15 C16 0.2(5)
